data_7104891
loop_
_publ_author_name
'Zhang, Lin-Ping'
'Lu, Wen-Jie'
'Mak, Thomas C W'

_publ_section_title
;
 Controlled crystallization of mixed-ligand complexes of
 1,3-bis(4-pyridyl)propane-N,N'-dioxide with metal(II) thiocyanates:
 isostructurality in coordination networks bearing different mono- and
 di-nuclear nodes
;
_journal_issue 22
_journal_name_full 'Chemical communications (Cambridge, England)'
_journal_page_first 2830
_journal_page_last 2831
_journal_paper_doi 10.1039/b307604k
_journal_year 2003
_chemical_formula_sum 'C15 H16 Co N4 O3 S2'
_chemical_formula_weight 423.37
_chemical_name_systematic
;
?
;
_space_group_IT_number 14
_symmetry_cell_setting monoclinic
_symmetry_space_group_name_Hall '-P 2ybc'
_symmetry_space_group_name_H-M 'P 1 21/c 1'
_atom_sites_solution_hydrogens geom
_atom_sites_solution_primary direct
_atom_sites_solution_secondary difmap
_audit_creation_method SHELXL-97
_cell_angle_alpha 90.00
_cell_angle_beta 114.400(10)
_cell_angle_gamma 90.00
_cell_formula_units_Z 4
_cell_length_a 12.510(7)
_cell_length_b 12.446(7)
_cell_length_c 13.185(8)
_cell_measurement_temperature 293(2)
_cell_volume 1869.5(19)
_computing_structure_refinement 'SHELXL-97 (Sheldrick, 1997)'
_computing_structure_solution 'SHELXS-97 (Sheldrick, 1990)'
_diffrn_ambient_temperature 293(2)
_diffrn_measured_fraction_theta_full 0.989
_diffrn_measured_fraction_theta_max 0.989
_diffrn_radiation_monochromator graphite
_diffrn_radiation_source 'fine-focus sealed tube'
_diffrn_radiation_type MoK\a
_diffrn_radiation_wavelength 0.71073
_diffrn_reflns_av_R_equivalents 0.0496
_diffrn_reflns_av_sigmaI/netI 0.0490
_diffrn_reflns_limit_h_max 16
_diffrn_reflns_limit_h_min -16
_diffrn_reflns_limit_k_max 16
_diffrn_reflns_limit_k_min -15
_diffrn_reflns_limit_l_max 14
_diffrn_reflns_limit_l_min -17
_diffrn_reflns_number 12512
_diffrn_reflns_theta_full 28.21
_diffrn_reflns_theta_max 28.21
_diffrn_reflns_theta_min 1.79
_exptl_absorpt_coefficient_mu 1.162
_exptl_absorpt_correction_T_max 1.0000
_exptl_absorpt_correction_T_min 0.7135
_exptl_absorpt_correction_type SADABS
_exptl_crystal_colour 'dark purple'
_exptl_crystal_density_diffrn 1.504
_exptl_crystal_density_method 'not measured'
_exptl_crystal_description block
_exptl_crystal_F_000 868
_exptl_crystal_size_max 0.68
_exptl_crystal_size_mid 0.24
_exptl_crystal_size_min 0.20
_refine_diff_density_max 0.642
_refine_diff_density_min -0.330
_refine_diff_density_rms 0.073
_refine_ls_extinction_method none
_refine_ls_goodness_of_fit_ref 0.969
_refine_ls_hydrogen_treatment mixed
_refine_ls_matrix_type full
_refine_ls_number_parameters 226
_refine_ls_number_reflns 4556
_refine_ls_number_restraints 0
_refine_ls_restrained_S_all 0.969
_refine_ls_R_factor_all 0.0619
_refine_ls_R_factor_gt 0.0403
_refine_ls_shift/su_max 0.000
_refine_ls_shift/su_mean 0.000
_refine_ls_structure_factor_coef Fsqd
_refine_ls_weighting_details 'calc w=1/[\s^2^(Fo^2^)+(0.0592P)^2^+0.0000P] where P=(Fo^2^+2Fc^2^)/3'
_refine_ls_weighting_scheme calc
_refine_ls_wR_factor_gt 0.0994
_refine_ls_wR_factor_ref 0.1086
_reflns_number_gt 3202
_reflns_number_total 4556
_reflns_threshold_expression >2sigma(I)
_cod_duplicate_entry 7113472
_cod_data_source_file b307604k.txt
_cod_data_source_block compd1
_cod_depositor_comments
;
The following automatic conversions were performed:
'_symmetry_cell_setting' value 'Monoclinic' changed to 'monoclinic'
according to '/home/saulius/struct/CIF-dictionaries/cif_core.dic'
dictionary named 'cif_core.dic' version 2.4.1 from 2010-06-29.

Automatic conversion script
Id: cif_fix_enum 1527 2010-12-29 10:47:43Z saulius 
;
_cod_original_sg_symbol_H-M P2(1)/c
_cod_database_code 7104891

loop_
_symmetry_equiv_pos_as_xyz
'x, y, z'
'-x, y+1/2, -z+1/2'
'-x, -y, -z'
'x, -y-1/2, z-1/2'

loop_
_atom_site_label
_atom_site_type_symbol
_atom_site_fract_x
_atom_site_fract_y
_atom_site_fract_z
_atom_site_U_iso_or_equiv
_atom_site_adp_type
_atom_site_occupancy
_atom_site_symmetry_multiplicity
_atom_site_calc_flag
_atom_site_refinement_flags
_atom_site_disorder_assembly
_atom_site_disorder_group
Co1 Co 0.01670(3) 0.91911(2) 0.60849(3) 0.03228(11) Uani 1 1 d . . .
O1W O 0.03561(16) 1.07328(13) 0.69237(14) 0.0431(4) Uani 1 1 d . . .
H1WA H 0.1084 1.0968 0.7501 0.065 Uiso 1 1 d R . .
H1WB H 0.0237 1.1216 0.6319 0.065 Uiso 1 1 d R . .
S1 S -0.28099(7) 0.70704(6) 0.63522(7) 0.0578(2) Uani 1 1 d . . .
C14 C -0.1799(2) 0.7948(2) 0.6483(2) 0.0386(6) Uani 1 1 d . . .
N3 N -0.10600(19) 0.85628(17) 0.65857(18) 0.0436(5) Uani 1 1 d . . .
S2 S 0.38519(8) 0.79648(9) 0.88101(8) 0.0846(3) Uani 1 1 d . . .
C15 C 0.2574(2) 0.8332(2) 0.7903(2) 0.0412(6) Uani 1 1 d . . .
N4 N 0.1659(2) 0.86025(18) 0.72796(18) 0.0451(5) Uani 1 1 d . . .
O1 O -0.01097(16) 0.79520(13) 0.48882(14) 0.0404(4) Uani 1 1 d . . .
O2 O 0.89157(14) 0.49676(13) 0.97660(13) 0.0373(4) Uani 1 1 d . . .
N1 N 0.04738(17) 0.70183(15) 0.51950(15) 0.0331(4) Uani 1 1 d . . .
N2 N 0.77371(16) 0.49966(15) 0.94011(15) 0.0325(4) Uani 1 1 d . . .
C1 C 0.1018(2) 0.6614(2) 0.4584(2) 0.0391(6) Uani 1 1 d . . .
H1A H 0.0980 0.6976 0.3953 0.047 Uiso 1 1 calc R . .
C2 C 0.1627(2) 0.5670(2) 0.4895(2) 0.0402(6) Uani 1 1 d . . .
H2A H 0.2008 0.5397 0.4476 0.048 Uiso 1 1 calc R . .
C3 C 0.1682(2) 0.51135(18) 0.58299(19) 0.0330(5) Uani 1 1 d . . .
C4 C 0.1094(2) 0.55471(19) 0.6421(2) 0.0351(5) Uani 1 1 d . . .
H4A H 0.1104 0.5189 0.7044 0.042 Uiso 1 1 calc R . .
C5 C 0.0495(2) 0.64982(19) 0.60977(19) 0.0353(5) Uani 1 1 d . . .
H5A H 0.0105 0.6784 0.6502 0.042 Uiso 1 1 calc R . .
C6 C 0.2365(2) 0.40922(19) 0.6183(2) 0.0409(6) Uani 1 1 d . . .
H6A H 0.2228 0.3660 0.5528 0.049 Uiso 1 1 calc R . .
H6B H 0.2085 0.3690 0.6655 0.049 Uiso 1 1 calc R . .
C7 C 0.3682(2) 0.4287(2) 0.6813(2) 0.0478(7) Uani 1 1 d . . .
H7A H 0.4083 0.3600 0.6962 0.057 Uiso 1 1 calc R . .
H7B H 0.3956 0.4698 0.6342 0.057 Uiso 1 1 calc R . .
C8 C 0.4014(2) 0.4883(2) 0.7912(2) 0.0473(7) Uani 1 1 d . . .
H8A H 0.3674 0.5597 0.7769 0.057 Uiso 1 1 calc R . .
H8B H 0.3704 0.4503 0.8374 0.057 Uiso 1 1 calc R . .
C9 C 0.5324(2) 0.4963(2) 0.8508(2) 0.0413(6) Uani 1 1 d . . .
C10 C 0.5938(2) 0.5837(2) 0.8386(3) 0.0532(7) Uani 1 1 d . . .
H10A H 0.5528 0.6433 0.7988 0.064 Uiso 1 1 calc R . .
C11 C 0.7148(2) 0.5845(2) 0.8842(2) 0.0456(6) Uani 1 1 d . . .
H11A H 0.7548 0.6443 0.8757 0.055 Uiso 1 1 calc R . .
C12 C 0.5987(2) 0.4132(2) 0.9147(3) 0.0528(7) Uani 1 1 d . . .
H12A H 0.5613 0.3540 0.9284 0.063 Uiso 1 1 calc R . .
C13 C 0.7186(2) 0.4161(2) 0.9584(2) 0.0492(7) Uani 1 1 d . . .
H13B H 0.7617 0.3590 1.0013 0.059 Uiso 1 1 calc R . .

loop_
_atom_site_aniso_label
_atom_site_aniso_U_11
_atom_site_aniso_U_22
_atom_site_aniso_U_33
_atom_site_aniso_U_23
_atom_site_aniso_U_13
_atom_site_aniso_U_12
Co1 0.03084(18) 0.03237(19) 0.03345(18) 0.00285(13) 0.01311(13) 0.00086(13)
O1W 0.0504(11) 0.0397(10) 0.0402(9) -0.0035(8) 0.0199(8) -0.0038(8)
S1 0.0528(5) 0.0571(5) 0.0648(5) -0.0052(4) 0.0258(4) -0.0160(3)
C14 0.0452(15) 0.0391(14) 0.0370(13) 0.0017(11) 0.0224(12) 0.0078(11)
N3 0.0457(13) 0.0429(13) 0.0492(13) 0.0028(10) 0.0268(11) -0.0029(10)
S2 0.0486(5) 0.1167(9) 0.0768(6) 0.0395(6) 0.0142(5) 0.0241(5)
C15 0.0455(15) 0.0420(14) 0.0392(14) 0.0084(11) 0.0206(12) 0.0007(12)
N4 0.0437(13) 0.0485(14) 0.0385(12) 0.0067(10) 0.0122(10) 0.0048(10)
O1 0.0516(11) 0.0276(9) 0.0386(9) 0.0041(7) 0.0154(8) 0.0073(7)
O2 0.0234(8) 0.0447(10) 0.0419(9) -0.0094(8) 0.0116(7) -0.0005(7)
N1 0.0367(11) 0.0272(10) 0.0333(10) 0.0008(8) 0.0123(9) -0.0006(8)
N2 0.0255(10) 0.0352(11) 0.0360(10) -0.0019(8) 0.0117(8) -0.0001(8)
C1 0.0508(15) 0.0347(13) 0.0364(13) 0.0000(10) 0.0227(12) -0.0028(11)
C2 0.0451(15) 0.0401(14) 0.0407(13) -0.0031(11) 0.0231(12) 0.0020(11)
C3 0.0286(12) 0.0317(12) 0.0350(12) -0.0055(9) 0.0096(10) -0.0037(9)
C4 0.0365(13) 0.0339(13) 0.0359(13) 0.0052(10) 0.0161(11) 0.0003(10)
C5 0.0389(13) 0.0336(13) 0.0371(13) 0.0033(10) 0.0193(11) 0.0016(10)
C6 0.0402(14) 0.0358(13) 0.0424(14) -0.0035(11) 0.0128(11) 0.0050(11)
C7 0.0363(14) 0.0488(16) 0.0566(17) -0.0040(13) 0.0176(13) 0.0102(12)
C8 0.0273(13) 0.0566(17) 0.0536(16) -0.0099(13) 0.0121(12) -0.0009(11)
C9 0.0312(13) 0.0433(15) 0.0485(14) -0.0056(12) 0.0154(11) -0.0010(10)
C10 0.0383(15) 0.0420(15) 0.0716(19) 0.0166(14) 0.0150(14) 0.0081(12)
C11 0.0334(13) 0.0352(14) 0.0648(17) 0.0101(12) 0.0170(13) -0.0007(11)
C12 0.0379(15) 0.0456(16) 0.072(2) 0.0179(14) 0.0203(14) -0.0056(12)
C13 0.0395(15) 0.0435(15) 0.0599(17) 0.0192(13) 0.0159(13) 0.0016(12)

loop_
_atom_type_symbol
_atom_type_description
_atom_type_scat_dispersion_real
_atom_type_scat_dispersion_imag
_atom_type_scat_source
C C 0.0033 0.0016 'International Tables Vol C Tables 4.2.6.8 and 6.1.1.4'
H H 0.0000 0.0000 'International Tables Vol C Tables 4.2.6.8 and 6.1.1.4'
N N 0.0061 0.0033 'International Tables Vol C Tables 4.2.6.8 and 6.1.1.4'
O O 0.0106 0.0060 'International Tables Vol C Tables 4.2.6.8 and 6.1.1.4'
S S 0.1246 0.1234 'International Tables Vol C Tables 4.2.6.8 and 6.1.1.4'
Co Co 0.3494 0.9721 'International Tables Vol C Tables 4.2.6.8 and 6.1.1.4'

loop_
_geom_angle_atom_site_label_1
_geom_angle_atom_site_label_2
_geom_angle_atom_site_label_3
_geom_angle
_geom_angle_site_symmetry_1
_geom_angle_site_symmetry_3
_geom_angle_publ_flag
N4 Co1 N3 100.57(10) . . ?
N4 Co1 O2 165.89(8) . 4_475 ?
N3 Co1 O2 93.21(9) . 4_475 ?
N4 Co1 O1 97.49(8) . . ?
N3 Co1 O1 92.75(8) . . ?
O2 Co1 O1 84.79(8) 4_475 . ?
N4 Co1 O2 92.86(9) . 2_656 ?
N3 Co1 O2 166.50(7) . 2_656 ?
O2 Co1 O2 73.46(8) 4_475 2_656 ?
O1 Co1 O2 84.08(7) . 2_656 ?
N4 Co1 O1W 92.98(9) . . ?
N3 Co1 O1W 96.36(8) . . ?
O2 Co1 O1W 82.38(8) 4_475 . ?
O1 Co1 O1W 164.64(6) . . ?
O2 Co1 O1W 84.21(7) 2_656 . ?
N3 C14 S1 178.8(3) . . ?
C14 N3 Co1 150.9(2) . . ?
N4 C15 S2 178.3(3) . . ?
C15 N4 Co1 172.3(2) . . ?
N1 O1 Co1 120.11(13) . . ?
N2 O2 Co1 128.25(13) . 4_676 ?
N2 O2 Co1 124.69(13) . 2_646 ?
Co1 O2 Co1 106.54(8) 4_676 2_646 ?
O1 N1 C5 119.52(19) . . ?
O1 N1 C1 119.29(19) . . ?
C5 N1 C1 121.2(2) . . ?
C11 N2 C13 121.0(2) . . ?
C11 N2 O2 119.68(19) . . ?
C13 N2 O2 119.27(19) . . ?
N1 C1 C2 119.9(2) . . ?
C1 C2 C3 120.7(2) . . ?
C4 C3 C2 117.5(2) . . ?
C4 C3 C6 121.7(2) . . ?
C2 C3 C6 120.8(2) . . ?
C5 C4 C3 120.7(2) . . ?
N1 C5 C4 120.0(2) . . ?
C3 C6 C7 112.6(2) . . ?
C8 C7 C6 113.8(2) . . ?
C9 C8 C7 109.9(2) . . ?
C12 C9 C10 116.1(2) . . ?
C12 C9 C8 121.6(2) . . ?
C10 C9 C8 122.1(2) . . ?
C11 C10 C9 121.2(2) . . ?
N2 C11 C10 119.8(2) . . ?
C13 C12 C9 121.2(2) . . ?
N2 C13 C12 120.5(2) . . ?

loop_
_geom_bond_atom_site_label_1
_geom_bond_atom_site_label_2
_geom_bond_distance
_geom_bond_site_symmetry_2
_geom_bond_publ_flag
Co1 N4 2.018(2) . ?
Co1 N3 2.059(2) . ?
Co1 O2 2.0789(17) 4_475 ?
Co1 O1 2.1299(19) . ?
Co1 O2 2.1385(17) 2_656 ?
Co1 O1W 2.178(2) . ?
S1 C14 1.625(3) . ?
C14 N3 1.164(3) . ?
S2 C15 1.617(3) . ?
C15 N4 1.150(3) . ?
O1 N1 1.343(3) . ?
O2 N2 1.349(2) . ?
O2 Co1 2.0789(17) 4_676 ?
O2 Co1 2.1385(17) 2_646 ?
N1 C5 1.345(3) . ?
N1 C1 1.349(3) . ?
N2 C11 1.324(3) . ?
N2 C13 1.324(3) . ?
C1 C2 1.367(3) . ?
C2 C3 1.391(3) . ?
C3 C4 1.384(3) . ?
C3 C6 1.495(3) . ?
C4 C5 1.371(3) . ?
C6 C7 1.526(4) . ?
C7 C8 1.524(4) . ?
C8 C9 1.500(3) . ?
C9 C12 1.375(4) . ?
C9 C10 1.379(4) . ?
C10 C11 1.378(4) . ?
C12 C13 1.367(4) . ?
